data_7035728
loop_
_publ_author_name
'Shankar, Krapa'
'Kirillov, Alexander M.'
'Baruah, Jubaraj B.'

_publ_section_title
;
 A modular approach for molecular recognition by zinc dipicolinate
 complexes.
;
_journal_issue 32
_journal_name_full 'Dalton transactions (Cambridge, England : 2003)'
_journal_page_first 14411
_journal_page_last 14423
_journal_paper_doi 10.1039/c5dt00652j
_journal_volume 44
_journal_year 2015
_chemical_formula_sum 'C24 H28 N4 O14 Zn'
_chemical_formula_weight 653.81
_chemical_name_systematic
;
 ?
;
_space_group_crystal_system monoclinic
_space_group_IT_number 4
_space_group_name_Hall 'P 2yb'
_space_group_name_H-M_alt 'P 1 21 1'
_symmetry_space_group_name_Hall 'P 2yb'
_symmetry_space_group_name_H-M 'P 1 21 1'
_atom_sites_solution_hydrogens geom
_audit_creation_method SHELXL-2013
_audit_update_record
;
2015-05-30 deposited with the CCDC.
2015-07-08 downloaded from the CCDC.
;
_cell_angle_alpha 90
_cell_angle_beta 101.267(2)
_cell_angle_gamma 90
_cell_formula_units_Z 8
_cell_length_a 15.5716(6)
_cell_length_b 18.7124(7)
_cell_length_c 20.0292(7)
_cell_measurement_temperature 296(2)
_cell_volume 5723.7(4)
_computing_cell_refinement 'Bruker SMART'
_computing_data_collection 'Bruker SMART'
_computing_structure_refinement 'SHELXL-2013 (Sheldrick, 2013)'
_diffrn_ambient_temperature 296(2)
_diffrn_measured_fraction_theta_full 0.973
_diffrn_measured_fraction_theta_max 0.998
_diffrn_measurement_device_type 'CCD area detector'
_diffrn_measurement_method 'phi and omega scans'
_diffrn_radiation_type MoK\a
_diffrn_radiation_wavelength 0.71073
_diffrn_reflns_av_R_equivalents 0.0513
_diffrn_reflns_av_unetI/netI 0.0492
_diffrn_reflns_laue_measured_fraction_full 0.973
_diffrn_reflns_laue_measured_fraction_max 0.998
_diffrn_reflns_limit_h_max 18
_diffrn_reflns_limit_h_min -18
_diffrn_reflns_limit_k_max 22
_diffrn_reflns_limit_k_min -21
_diffrn_reflns_limit_l_max 23
_diffrn_reflns_limit_l_min -23
_diffrn_reflns_number 74160
_diffrn_reflns_point_group_measured_fraction_full 0.973
_diffrn_reflns_point_group_measured_fraction_max 0.999
_diffrn_reflns_theta_full 25.242
_diffrn_reflns_theta_max 25.000
_diffrn_reflns_theta_min 1.503
_exptl_absorpt_coefficient_mu 0.934
_exptl_absorpt_correction_T_max 0.807
_exptl_absorpt_correction_T_min 0.746
_exptl_absorpt_correction_type multi-scan
_exptl_absorpt_process_details 'face indexing'
_exptl_crystal_colour colorless
_exptl_crystal_density_diffrn 1.517
_exptl_crystal_description block
_exptl_crystal_F_000 2672
_exptl_crystal_size_max 0.33
_exptl_crystal_size_mid 0.27
_exptl_crystal_size_min 0.23
_refine_diff_density_max 0.976
_refine_diff_density_min -3.113
_refine_diff_density_rms 0.118
_refine_ls_abs_structure_details
;
 Refined as an inversion twin.
;
_refine_ls_abs_structure_Flack 0.256(18)
_refine_ls_extinction_method none
_refine_ls_goodness_of_fit_ref 1.048
_refine_ls_hydrogen_treatment constr
_refine_ls_matrix_type full
_refine_ls_number_parameters 1532
_refine_ls_number_reflns 19822
_refine_ls_number_restraints 1
_refine_ls_restrained_S_all 1.048
_refine_ls_R_factor_all 0.0964
_refine_ls_R_factor_gt 0.0709
_refine_ls_shift/su_max 0.047
_refine_ls_shift/su_mean 0.001
_refine_ls_structure_factor_coef Fsqd
_refine_ls_weighting_details 'w=1/[\s^2^(Fo^2^)+(0.1286P)^2^+8.6735P] where P=(Fo^2^+2Fc^2^)/3'
_refine_ls_weighting_scheme calc
_refine_ls_wR_factor_gt 0.1934
_refine_ls_wR_factor_ref 0.2187
_reflns_Friedel_coverage 0.936
_reflns_friedel_fraction_full 0.973
_reflns_friedel_fraction_max 0.999
_reflns_number_gt 14806
_reflns_number_total 19822
_reflns_threshold_expression 'I > 2\s(I)'
_cod_data_source_file c5dt00652j1.cif
_cod_data_source_block Complex2
_cod_depositor_comments 'Adding full bibliography for 7035727--7035731.cif.'
_cod_database_code 7035728
_shelx_space_group_comment
;
The symmetry employed for this shelxl refinement is uniquely defined
by the following loop, which should always be used as a source of
symmetry information in preference to the above space-group names.
They are only intended as comments.
;

loop_
_space_group_symop_operation_xyz
'x, y, z'
'-x, y+1/2, -z'

loop_
_atom_site_label
_atom_site_type_symbol
_atom_site_fract_x
_atom_site_fract_y
_atom_site_fract_z
_atom_site_U_iso_or_equiv
_atom_site_adp_type
_atom_site_occupancy
_atom_site_site_symmetry_order
_atom_site_calc_flag
_atom_site_refinement_flags_posn
_atom_site_refinement_flags_adp
O51 O 0.5158(5) 0.4326(4) 0.0648(4) 0.050 Uiso 1 1 d . U
O41 O 0.0610(5) 0.4491(4) 0.1590(4) 0.050 Uiso 1 1 d . U
O48 O 0.4178(5) 0.5346(4) 0.5862(4) 0.050 Uiso 1 1 d . U
O15 O 0.9499(8) 0.6905(7) 0.6103(5) 0.103(4) Uani 1 1 d . .
O11 O 0.5522(5) 0.1540(5) 0.2151(5) 0.066(2) Uani 1 1 d . .
O42 O 0.0477(7) 0.3851(6) 0.0317(6) 0.089(3) Uani 1 1 d . .
O47 O 0.0912(8) 0.4698(7) 0.6778(7) 0.108(4) Uani 1 1 d . .
O14 O 0.5590(7) 0.1892(6) 0.6232(6) 0.094(3) Uani 1 1 d . .
O55 O 0.0403(7) 0.3558(6) 0.5279(8) 0.109(4) Uani 1 1 d . .
C28 C 0.3464(7) 0.1213(6) 0.1019(6) 0.049(3) Uani 1 1 d . .
H28 H 0.4036 0.1180 0.0949 0.059 Uiso 1 1 calc R U
O17 O 0.2397(6) 0.0001(5) 0.2459(5) 0.062(2) Uani 1 1 d . .
O16 O 0.1111(5) 0.0509(5) 0.2030(4) 0.053(2) Uani 1 1 d . .
C74 C 0.2098(7) 0.1511(6) 0.5938(5) 0.039(2) Uani 1 1 d . .
O39 O -0.0020(5) 0.0287(5) 0.5563(4) 0.053(2) Uani 1 1 d . .
O32 O 0.1128(5) 0.0187(4) 0.7126(4) 0.053(2) Uani 1 1 d . .
Zn1 Zn 0.54684(7) 0.37443(7) 0.39854(6) 0.0433(3) Uani 1 1 d . .
O2 O 0.7123(6) 0.5206(5) 0.5224(5) 0.070(3) Uani 1 1 d . .
O1 O 0.5915(6) 0.4664(5) 0.4707(4) 0.056(2) Uani 1 1 d . .
O4 O 0.5710(5) 0.2911(4) 0.3302(4) 0.0478(19) Uani 1 1 d . .
O3 O 0.6761(6) 0.2479(5) 0.2797(5) 0.064(2) Uani 1 1 d . .
O5 O 0.5345(5) 0.3033(5) 0.4823(4) 0.054(2) Uani 1 1 d . .
O6 O 0.4344(6) 0.2652(7) 0.5407(6) 0.089(4) Uani 1 1 d . .
O7 O 0.3651(6) 0.4862(6) 0.2542(5) 0.070(3) Uani 1 1 d . .
O8 O 0.4917(5) 0.4460(5) 0.3127(4) 0.050(2) Uani 1 1 d . .
N2 N 0.4167(5) 0.3740(5) 0.3962(4) 0.0362(18) Uani 1 1 d . .
N1 N 0.6771(5) 0.3837(4) 0.4013(4) 0.0342(18) Uani 1 1 d . .
C14 C 0.4093(9) 0.4511(6) 0.3009(6) 0.052(3) Uani 1 1 d . .
C13 C 0.3623(7) 0.4085(6) 0.3479(5) 0.040(2) Uani 1 1 d . .
C12 C 0.2725(8) 0.4059(7) 0.3433(6) 0.049(3) Uani 1 1 d . .
H12 H 0.2349 0.4312 0.3097 0.058 Uiso 1 1 calc R U
C11 C 0.2403(7) 0.3645(7) 0.3905(6) 0.052(3) Uani 1 1 d . .
H11 H 0.1802 0.3606 0.3879 0.063 Uiso 1 1 calc R U
C10 C 0.2973(7) 0.3291(6) 0.4413(6) 0.047(3) Uani 1 1 d . .
H10 H 0.2764 0.3033 0.4744 0.057 Uiso 1 1 calc R U
C9 C 0.3855(6) 0.3329(6) 0.4418(5) 0.039(2) Uani 1 1 d . .
C8 C 0.4570(8) 0.2984(7) 0.4927(7) 0.055(3) Uani 1 1 d . .
C7 C 0.6468(7) 0.2888(6) 0.3187(5) 0.040(2) Uani 1 1 d . .
C6 C 0.7138(7) 0.3393(6) 0.3600(5) 0.036(2) Uani 1 1 d . .
C5 C 0.8022(7) 0.3446(7) 0.3616(5) 0.046(3) Uani 1 1 d . .
H5 H 0.8281 0.3154 0.3335 0.056 Uiso 1 1 calc R U
C4 C 0.8528(7) 0.3925(6) 0.4042(6) 0.048(3) Uani 1 1 d . .
H4 H 0.9128 0.3950 0.4054 0.057 Uiso 1 1 calc R U
C3 C 0.8154(7) 0.4360(6) 0.4443(6) 0.050(3) Uani 1 1 d . .
H3 H 0.8492 0.4689 0.4728 0.060 Uiso 1 1 calc R U
C2 C 0.7254(7) 0.4310(5) 0.4425(5) 0.037(2) Uani 1 1 d . .
C1 C 0.6724(8) 0.4759(6) 0.4817(5) 0.046(3) Uani 1 1 d . .
Zn4 Zn 0.05269(7) 0.10555(7) 0.63742(6) 0.0428(3) Uani 1 1 d . .
O35 O 0.0627(5) 0.1862(5) 0.5635(5) 0.061(2) Uani 1 1 d . .
O34 O 0.1581(6) 0.2385(5) 0.5107(5) 0.067(3) Uani 1 1 d . .
O33 O 0.2447(6) -0.0236(5) 0.7630(4) 0.062(2) Uani 1 1 d . .
O38 O -0.1294(6) -0.0184(6) 0.5032(5) 0.073(3) Uani 1 1 d . .
O36 O 0.0417(5) 0.1784(5) 0.7198(4) 0.053(2) Uani 1 1 d . .
O37 O -0.0563(6) 0.2219(6) 0.7768(5) 0.075(3) Uani 1 1 d . .
N13 N 0.1823(5) 0.1071(5) 0.6358(4) 0.0329(18) Uani 1 1 d . .
N14 N -0.0752(5) 0.1020(5) 0.6408(4) 0.0343(18) Uani 1 1 d . .
C73 C 0.1366(7) 0.1967(6) 0.5518(6) 0.046(3) Uani 1 1 d . .
C75 C 0.2972(7) 0.1554(6) 0.5899(6) 0.049(3) Uani 1 1 d . .
H75 H 0.3156 0.1858 0.5587 0.059 Uiso 1 1 calc R U
C76 C 0.3562(7) 0.1139(7) 0.6326(6) 0.048(3) Uani 1 1 d . .
H76 H 0.4156 0.1178 0.6321 0.058 Uiso 1 1 calc R U
C77 C 0.3283(7) 0.0667(6) 0.6763(6) 0.047(3) Uani 1 1 d . .
H77 H 0.3676 0.0372 0.7045 0.057 Uiso 1 1 calc R U
C78 C 0.2376(6) 0.0644(6) 0.6767(5) 0.037(2) Uani 1 1 d . .
C79 C 0.1945(7) 0.0157(6) 0.7211(5) 0.041(2) Uani 1 1 d . .
C80 C -0.0340(7) 0.1852(6) 0.7320(6) 0.046(3) Uani 1 1 d . .
C81 C -0.1042(6) 0.1422(5) 0.6866(5) 0.034(2) Uani 1 1 d . .
C82 C -0.1947(7) 0.1446(7) 0.6877(6) 0.053(3) Uani 1 1 d . .
H82 H -0.2163 0.1731 0.7187 0.064 Uiso 1 1 calc R U
C83 C -0.2497(7) 0.1028(7) 0.6406(7) 0.055(3) Uani 1 1 d . .
H83 H -0.3096 0.1032 0.6401 0.066 Uiso 1 1 calc R U
C84 C -0.2178(7) 0.0607(7) 0.5945(6) 0.050(3) Uani 1 1 d . .
H84 H -0.2554 0.0330 0.5629 0.060 Uiso 1 1 calc R U
C85 C -0.1291(6) 0.0605(5) 0.5966(5) 0.036(2) Uani 1 1 d . .
C86 C -0.0840(8) 0.0191(6) 0.5475(6) 0.045(3) Uani 1 1 d . .
Zn2 Zn 0.05134(7) 0.13695(8) 0.12774(7) 0.0491(4) Uani 1 1 d . .
O21 O -0.0391(6) 0.2625(5) 0.2717(5) 0.067(2) Uani 1 1 d . .
O20 O 0.0491(5) 0.2177(5) 0.2071(4) 0.057(2) Uani 1 1 d . .
O23 O -0.0101(6) 0.0546(5) 0.0542(4) 0.058(2) Uani 1 1 d . .
O22 O -0.1386(7) -0.0001(6) 0.0184(5) 0.073(3) Uani 1 1 d . .
O19 O 0.0603(5) 0.2160(5) 0.0519(4) 0.060(2) Uani 1 1 d . .
O18 O 0.1510(6) 0.2610(5) -0.0087(5) 0.069(3) Uani 1 1 d . .
N6 N -0.0725(5) 0.1328(5) 0.1422(4) 0.0342(18) Uani 1 1 d . .
N5 N 0.1785(5) 0.1297(4) 0.1193(4) 0.0332(18) Uani 1 1 d . .
C32 C -0.0234(7) 0.2234(7) 0.2253(6) 0.050(3) Uani 1 1 d . .
C33 C -0.0951(7) 0.1740(6) 0.1907(5) 0.041(2) Uani 1 1 d . .
C34 C -0.1789(7) 0.1706(7) 0.2032(6) 0.049(3) Uani 1 1 d . .
H34 H -0.1949 0.1989 0.2370 0.059 Uiso 1 1 calc R U
C35 C -0.2387(7) 0.1249(8) 0.1654(6) 0.056(3) Uani 1 1 d . .
H35 H -0.2954 0.1221 0.1734 0.068 Uiso 1 1 calc R U
C36 C -0.2139(7) 0.0835(7) 0.1156(6) 0.048(3) Uani 1 1 d . .
H36 H -0.2537 0.0529 0.0892 0.058 Uiso 1 1 calc R U
C37 C -0.1291(7) 0.0882(6) 0.1057(6) 0.042(2) Uani 1 1 d . .
C38 C -0.0896(8) 0.0442(6) 0.0550(6) 0.046(3) Uani 1 1 d . .
C31 C 0.1327(8) 0.2201(6) 0.0345(5) 0.045(3) Uani 1 1 d . .
C30 C 0.2036(6) 0.1707(5) 0.0731(5) 0.036(2) Uani 1 1 d . .
C29 C 0.2893(7) 0.1687(6) 0.0634(6) 0.044(3) Uani 1 1 d . .
H29 H 0.3078 0.1984 0.0317 0.053 Uiso 1 1 calc R U
C27 C 0.3199(7) 0.0786(7) 0.1508(6) 0.051(3) Uani 1 1 d . .
H27 H 0.3584 0.0474 0.1777 0.061 Uiso 1 1 calc R U
C26 C 0.2326(6) 0.0846(5) 0.1577(5) 0.036(2) Uani 1 1 d . .
C25 C 0.1901(8) 0.0414(6) 0.2065(6) 0.046(3) Uani 1 1 d . .
Zn3 Zn 0.55519(7) 0.36910(7) 0.87872(7) 0.0466(3) Uani 1 1 d . .
O28 O 0.5366(5) 0.2936(5) 0.9541(5) 0.056(2) Uani 1 1 d . .
O29 O 0.4332(6) 0.2524(6) 1.0074(6) 0.080(3) Uani 1 1 d . .
O30 O 0.5086(5) 0.4547(5) 0.8024(4) 0.060(2) Uani 1 1 d . .
O31 O 0.3892(6) 0.5102(5) 0.7508(5) 0.069(3) Uani 1 1 d . .
O24 O 0.7422(7) 0.4915(6) 1.0139(5) 0.078(3) Uani 1 1 d . .
O25 O 0.6133(6) 0.4490(5) 0.9613(4) 0.056(2) Uani 1 1 d . .
O26 O 0.6639(6) 0.2420(6) 0.7474(5) 0.083(3) Uani 1 1 d . .
O27 O 0.5664(5) 0.2921(5) 0.8018(5) 0.062(2) Uani 1 1 d . .
N9 N 0.6847(5) 0.3706(5) 0.8791(4) 0.0328(17) Uani 1 1 d . .
N10 N 0.4261(5) 0.3805(4) 0.8785(4) 0.0341(18) Uani 1 1 d . .
C62 C 0.4287(8) 0.4664(6) 0.7925(6) 0.047(3) Uani 1 1 d . .
C61 C 0.3777(7) 0.4235(5) 0.8356(5) 0.037(2) Uani 1 1 d . .
C60 C 0.2884(7) 0.4281(6) 0.8339(6) 0.048(3) Uani 1 1 d . .
H60 H 0.2540 0.4588 0.8033 0.057 Uiso 1 1 calc R U
C59 C 0.2507(7) 0.3873(7) 0.8771(7) 0.052(3) Uani 1 1 d . .
H59 H 0.1909 0.3899 0.8765 0.062 Uiso 1 1 calc R U
C58 C 0.3045(7) 0.3416(6) 0.9224(6) 0.048(3) Uani 1 1 d . .
H58 H 0.2807 0.3139 0.9528 0.058 Uiso 1 1 calc R U
C57 C 0.3921(7) 0.3376(6) 0.9218(5) 0.040(2) Uani 1 1 d . .
C56 C 0.4600(7) 0.2920(6) 0.9659(6) 0.046(3) Uani 1 1 d . .
C55 C 0.6939(8) 0.4536(6) 0.9693(5) 0.046(3) Uani 1 1 d . .
C54 C 0.7394(7) 0.4120(6) 0.9215(6) 0.042(2) Uani 1 1 d . .
C53 C 0.8259(7) 0.4112(7) 0.9206(7) 0.051(3) Uani 1 1 d . .
H53 H 0.8636 0.4403 0.9506 0.062 Uiso 1 1 calc R U
C52 C 0.8589(7) 0.3690(8) 0.8769(7) 0.058(3) Uani 1 1 d . .
H52 H 0.9187 0.3685 0.8771 0.070 Uiso 1 1 calc R U
C51 C 0.8012(7) 0.3259(7) 0.8314(6) 0.046(3) Uani 1 1 d . .
H51 H 0.8214 0.2965 0.8003 0.055 Uiso 1 1 calc R U
C50 C 0.7147(7) 0.3286(6) 0.8343(5) 0.036(2) Uani 1 1 d . .
C49 C 0.6413(8) 0.2842(7) 0.7907(7) 0.052(3) Uani 1 1 d . .
N4 N 0.8008(8) 0.4054(6) 0.6692(5) 0.066(3) Uani 1 1 d . .
H4A H 0.8026 0.4393 0.6985 0.079 Uiso 1 1 calc R U
N3 N 0.7818(7) 0.1438(6) 0.4187(5) 0.057(3) Uani 1 1 d . .
H3A H 0.7792 0.1124 0.3870 0.068 Uiso 1 1 calc R U
C17 C 0.7911(7) 0.2436(6) 0.5196(5) 0.041(2) Uani 1 1 d . .
C18 C 0.8668(8) 0.2196(7) 0.4977(6) 0.051(3) Uani 1 1 d . .
H18 H 0.9218 0.2366 0.5180 0.062 Uiso 1 1 calc R U
C19 C 0.8576(9) 0.1711(7) 0.4461(7) 0.063(4) Uani 1 1 d . .
H19 H 0.9070 0.1569 0.4298 0.076 Uiso 1 1 calc R U
C15 C 0.7084(10) 0.1630(8) 0.4384(7) 0.069(4) Uani 1 1 d . .
H15 H 0.6552 0.1427 0.4181 0.083 Uiso 1 1 calc R U
C16 C 0.7120(8) 0.2136(7) 0.4892(6) 0.054(3) Uani 1 1 d . .
H16 H 0.6609 0.2275 0.5030 0.065 Uiso 1 1 calc R U
C24 C 0.8717(10) 0.3321(10) 0.6022(8) 0.084(5) Uani 1 1 d . .
H24 H 0.9233 0.3195 0.5884 0.100 Uiso 1 1 calc R U
C20 C 0.7967(7) 0.2999(6) 0.5732(5) 0.042(2) Uani 1 1 d . .
C21 C 0.7212(9) 0.3222(8) 0.5950(8) 0.066(4) Uani 1 1 d . .
H21 H 0.6680 0.3003 0.5773 0.079 Uiso 1 1 calc R U
C22 C 0.7239(9) 0.3752(9) 0.6416(8) 0.075(4) Uani 1 1 d . .
H22 H 0.6726 0.3906 0.6544 0.090 Uiso 1 1 calc R U
C23 C 0.8746(12) 0.3829(12) 0.6514(9) 0.108(7) Uani 1 1 d . .
H23 H 0.9281 0.4020 0.6726 0.129 Uiso 1 1 calc R U
N8 N 0.7905(8) 0.3792(7) 0.1523(5) 0.064(3) Uani 1 1 d . .
H8 H 0.7899 0.4106 0.1834 0.077 Uiso 1 1 calc R U
N7 N 0.7871(8) 0.1324(6) -0.1061(5) 0.060(3) Uani 1 1 d . .
H7 H 0.7870 0.1007 -0.1372 0.073 Uiso 1 1 calc R U
C43 C 0.8634(8) 0.1627(7) -0.0773(6) 0.057(3) Uani 1 1 d . .
H43 H 0.9146 0.1496 -0.0915 0.069 Uiso 1 1 calc R U
C42 C 0.8666(7) 0.2122(7) -0.0277(6) 0.050(3) Uani 1 1 d . .
H42 H 0.9194 0.2336 -0.0081 0.060 Uiso 1 1 calc R U
C41 C 0.7886(7) 0.2305(5) -0.0065(5) 0.036(2) Uani 1 1 d . .
C40 C 0.7118(8) 0.1989(7) -0.0378(6) 0.052(3) Uani 1 1 d . .
H40 H 0.6593 0.2105 -0.0250 0.063 Uiso 1 1 calc R U
C39 C 0.7139(8) 0.1488(7) -0.0892(7) 0.057(3) Uani 1 1 d . .
H39 H 0.6623 0.1273 -0.1113 0.069 Uiso 1 1 calc R U
C44 C 0.7906(7) 0.2839(6) 0.0501(5) 0.042(2) Uani 1 1 d . .
C48 C 0.8628(9) 0.3242(8) 0.0742(6) 0.062(3) Uani 1 1 d . .
H48 H 0.9127 0.3200 0.0554 0.074 Uiso 1 1 calc R U
C47 C 0.8609(10) 0.3708(9) 0.1265(7) 0.069(4) Uani 1 1 d . .
H47 H 0.9108 0.3972 0.1442 0.083 Uiso 1 1 calc R U
C46 C 0.7195(10) 0.3390(9) 0.1303(8) 0.073(4) Uani 1 1 d . .
H46 H 0.6707 0.3444 0.1501 0.088 Uiso 1 1 calc R U
C45 C 0.7173(8) 0.2901(8) 0.0793(7) 0.059(3) Uani 1 1 d . .
H45 H 0.6680 0.2619 0.0646 0.070 Uiso 1 1 calc R U
N15 N 0.2925(7) 0.3481(6) 0.6538(5) 0.059(3) Uani 1 1 d . .
H15A H 0.2917 0.3813 0.6241 0.070 Uiso 1 1 calc R U
N16 N 0.2976(8) 0.0892(6) 0.9046(5) 0.060(3) Uani 1 1 d . .
H16A H 0.2979 0.0573 0.9355 0.072 Uiso 1 1 calc R U
C94 C 0.2253(10) 0.1220(8) 0.8810(7) 0.068(4) Uani 1 1 d . .
H94 H 0.1747 0.1100 0.8966 0.081 Uiso 1 1 calc R U
C93 C 0.2228(9) 0.1756(8) 0.8319(7) 0.064(4) Uani 1 1 d . .
H93 H 0.1706 0.1995 0.8153 0.077 Uiso 1 1 calc R U
C92 C 0.2971(7) 0.1930(6) 0.8082(5) 0.041(2) Uani 1 1 d . .
C96 C 0.3745(9) 0.1563(8) 0.8359(7) 0.062(4) Uani 1 1 d . .
H96 H 0.4270 0.1675 0.8228 0.075 Uiso 1 1 calc R U
C95 C 0.3706(10) 0.1020(8) 0.8839(7) 0.069(4) Uani 1 1 d . .
H95 H 0.4203 0.0752 0.9010 0.082 Uiso 1 1 calc R U
C89 C 0.2957(7) 0.2470(6) 0.7544(5) 0.040(2) Uani 1 1 d . .
C88 C 0.2156(8) 0.2767(7) 0.7209(7) 0.055(3) Uani 1 1 d . .
H88 H 0.1628 0.2629 0.7322 0.066 Uiso 1 1 calc R U
C87 C 0.2178(9) 0.3278(8) 0.6699(7) 0.063(4) Uani 1 1 d . .
H87 H 0.1657 0.3478 0.6470 0.075 Uiso 1 1 calc R U
C91 C 0.3685(9) 0.3190(8) 0.6821(6) 0.060(3) Uani 1 1 d . .
H91 H 0.4195 0.3319 0.6676 0.072 Uiso 1 1 calc R U
C90 C 0.3710(8) 0.2684(7) 0.7342(6) 0.053(3) Uani 1 1 d . .
H90 H 0.4245 0.2491 0.7553 0.064 Uiso 1 1 calc R U
N11 N 0.6779(7) 0.6199(5) 0.6048(5) 0.058(3) Uani 1 1 d . .
H11A H 0.6771 0.5904 0.5717 0.070 Uiso 1 1 calc R U
N12 N 0.6809(8) 0.8610(6) 0.8697(5) 0.060(3) Uani 1 1 d . .
H12A H 0.6810 0.8913 0.9020 0.072 Uiso 1 1 calc R U
C65 C 0.6821(7) 0.7130(6) 0.7095(5) 0.041(2) Uani 1 1 d . .
C66 C 0.7575(7) 0.6858(7) 0.6959(6) 0.050(3) Uani 1 1 d . .
H66 H 0.8110 0.6992 0.7224 0.060 Uiso 1 1 calc R U
C67 C 0.7555(8) 0.6395(8) 0.6440(6) 0.054(3) Uani 1 1 d . .
H67 H 0.8075 0.6208 0.6351 0.064 Uiso 1 1 calc R U
C63 C 0.6048(8) 0.6454(8) 0.6167(7) 0.062(3) Uani 1 1 d . .
H63 H 0.5524 0.6318 0.5888 0.075 Uiso 1 1 calc R U
C64 C 0.6026(8) 0.6927(7) 0.6703(6) 0.057(3) Uani 1 1 d . .
H64 H 0.5500 0.7098 0.6793 0.069 Uiso 1 1 calc R U
C68 C 0.6809(7) 0.7642(6) 0.7672(5) 0.040(2) Uani 1 1 d . .
C72 C 0.7574(8) 0.7993(7) 0.7998(6) 0.057(3) Uani 1 1 d . .
H72 H 0.8101 0.7897 0.7865 0.068 Uiso 1 1 calc R U
C71 C 0.7555(10) 0.8471(7) 0.8505(7) 0.064(4) Uani 1 1 d . .
H71 H 0.8066 0.8699 0.8717 0.077 Uiso 1 1 calc R U
C70 C 0.6073(10) 0.8309(8) 0.8419(6) 0.067(4) Uani 1 1 d . .
H70 H 0.5558 0.8439 0.8558 0.080 Uiso 1 1 calc R U
C69 C 0.6051(8) 0.7788(7) 0.7912(6) 0.057(3) Uani 1 1 d . .
H69 H 0.5534 0.7546 0.7738 0.068 Uiso 1 1 calc R U
O46 O 0.7945(7) 0.0257(6) 0.8086(5) 0.082(3) Uani 1 1 d . .
O49 O 0.5484(7) 0.1114(7) 0.7812(7) 0.105(4) Uani 1 1 d . .
O53 O 0.0595(6) 0.3092(5) 0.8579(5) 0.066(2) Uani 1 1 d . .
O43 O 0.3070(8) 0.4734(6) 0.0454(5) 0.085(3) Uani 1 1 d . .
O50 O 0.2927(7) 0.4454(6) 0.5612(5) 0.082(3) Uani 1 1 d . .
O9 O 0.5778(7) 0.4319(7) 0.2015(5) 0.092(4) Uani 1 1 d . .
O12 O 0.5359(10) 0.0734(10) 0.5295(8) 0.145(6) Uani 1 1 d . .
O57 O 0.2300(7) 0.5530(6) 0.6806(5) 0.083(3) Uani 1 1 d . .
O52 O 0.0285(7) 0.4470(6) 0.7952(6) 0.090(3) Uani 1 1 d . .
O44 O 0.5588(6) 0.1615(5) 0.0748(5) 0.071(3) Uani 1 1 d . .
O45 O 0.5598(12) 0.0293(8) 1.0115(8) 0.144(6) Uani 1 1 d . .
O56 O 0.5787(7) 0.4891(9) 0.6896(6) 0.108(4) Uani 1 1 d . .
O10 O 0.9676(8) 0.5420(8) 0.5826(6) 0.109(4) Uani 1 1 d . .
O54 O 0.0534(11) 0.0515(9) 0.9321(9) 0.148(6) Uani 1 1 d . .
O40 O 0.0234(10) 0.4041(8) 0.2866(10) 0.144(6) Uani 1 1 d . .

loop_
_atom_site_aniso_label
_atom_site_aniso_U_11
_atom_site_aniso_U_22
_atom_site_aniso_U_33
_atom_site_aniso_U_23
_atom_site_aniso_U_13
_atom_site_aniso_U_12
O15 0.122(9) 0.124(10) 0.059(6) 0.000(6) 0.007(6) -0.001(8)
O11 0.056(5) 0.061(6) 0.078(6) -0.016(4) 0.004(4) 0.001(4)
O42 0.082(7) 0.070(7) 0.125(9) -0.001(6) 0.041(6) -0.005(6)
O47 0.108(9) 0.111(10) 0.109(9) -0.002(8) 0.030(7) 0.014(8)
O14 0.076(7) 0.072(7) 0.121(9) 0.007(6) -0.012(6) 0.016(6)
O55 0.087(8) 0.067(8) 0.177(13) 0.027(8) 0.032(8) -0.008(6)
C28 0.035(5) 0.059(8) 0.058(7) -0.003(6) 0.021(5) -0.008(5)
O17 0.059(5) 0.058(5) 0.070(6) 0.034(5) 0.014(4) 0.012(4)
O16 0.045(5) 0.063(5) 0.058(5) 0.024(4) 0.024(4) 0.007(4)
C74 0.034(5) 0.045(7) 0.039(6) -0.003(5) 0.008(4) 0.001(5)
O39 0.048(5) 0.061(5) 0.055(5) -0.006(4) 0.020(4) 0.008(4)
O32 0.048(5) 0.057(5) 0.054(5) 0.023(4) 0.014(4) -0.002(4)
Zn1 0.0319(6) 0.0511(7) 0.0499(7) 0.0014(6) 0.0151(5) -0.0008(6)
O2 0.076(6) 0.064(6) 0.068(6) -0.032(5) 0.008(5) -0.005(5)
O1 0.055(5) 0.058(5) 0.059(5) -0.013(4) 0.019(4) 0.005(4)
O4 0.035(4) 0.046(4) 0.062(5) -0.012(4) 0.010(4) -0.008(3)
O3 0.059(5) 0.056(5) 0.083(6) -0.033(5) 0.032(5) -0.007(4)
O5 0.032(4) 0.081(6) 0.050(5) 0.019(4) 0.012(3) 0.005(4)
O6 0.057(6) 0.129(10) 0.089(7) 0.066(7) 0.035(5) 0.012(6)
O7 0.056(5) 0.087(7) 0.063(6) 0.041(5) -0.001(4) -0.006(5)
O8 0.037(4) 0.064(5) 0.052(4) 0.016(4) 0.013(3) 0.003(4)
N2 0.038(4) 0.038(4) 0.035(4) 0.002(4) 0.013(3) -0.004(4)
N1 0.034(4) 0.030(5) 0.041(4) -0.002(4) 0.012(3) -0.001(4)
C14 0.065(8) 0.037(6) 0.057(7) 0.000(6) 0.022(6) -0.004(6)
C13 0.045(6) 0.044(6) 0.031(5) 0.002(4) 0.009(4) 0.006(5)
C12 0.043(6) 0.055(7) 0.046(6) -0.003(5) 0.004(5) 0.007(5)
C11 0.029(5) 0.054(7) 0.075(8) 0.005(6) 0.013(5) -0.005(5)
C10 0.039(6) 0.049(7) 0.060(7) -0.002(6) 0.022(5) 0.000(5)
C9 0.032(5) 0.040(6) 0.045(6) 0.004(5) 0.011(4) -0.001(4)
C8 0.051(7) 0.054(7) 0.059(8) 0.024(6) 0.010(6) 0.003(6)
C7 0.044(6) 0.038(6) 0.043(6) -0.002(5) 0.016(5) -0.009(5)
C6 0.035(5) 0.035(5) 0.040(5) -0.008(4) 0.014(4) 0.001(4)
C5 0.035(5) 0.061(7) 0.046(6) -0.001(5) 0.015(5) 0.002(5)
C4 0.034(6) 0.055(8) 0.057(7) -0.005(5) 0.016(5) -0.009(5)
C3 0.046(6) 0.045(6) 0.057(7) -0.004(5) 0.000(5) -0.013(5)
C2 0.038(5) 0.032(5) 0.041(6) 0.003(4) 0.003(4) -0.007(4)
C1 0.058(7) 0.040(6) 0.038(6) -0.005(5) 0.003(5) -0.002(5)
Zn4 0.0286(6) 0.0516(8) 0.0502(7) 0.0024(6) 0.0126(5) -0.0007(6)
O35 0.037(4) 0.069(6) 0.077(6) 0.027(5) 0.014(4) 0.014(4)
O34 0.057(5) 0.078(7) 0.066(6) 0.036(5) 0.012(4) -0.006(5)
O33 0.057(5) 0.070(6) 0.058(5) 0.030(4) 0.005(4) 0.006(4)
O38 0.064(6) 0.071(6) 0.078(7) -0.037(5) -0.001(5) 0.005(5)
O36 0.039(4) 0.060(5) 0.063(5) -0.018(4) 0.014(4) -0.009(4)
O37 0.052(5) 0.100(8) 0.073(6) -0.050(6) 0.016(5) -0.006(5)
N13 0.033(4) 0.032(4) 0.036(4) 0.002(4) 0.012(3) 0.002(4)
N14 0.030(4) 0.038(4) 0.036(4) 0.001(4) 0.009(3) -0.007(4)
C73 0.036(6) 0.051(7) 0.050(7) 0.009(5) 0.005(5) -0.004(5)
C75 0.044(6) 0.054(7) 0.055(7) 0.006(5) 0.022(5) -0.008(5)
C76 0.030(5) 0.055(7) 0.059(7) 0.000(6) 0.008(5) -0.002(5)
C77 0.037(6) 0.046(7) 0.059(7) 0.001(5) 0.010(5) 0.010(5)
C78 0.028(5) 0.047(6) 0.033(5) -0.006(4) 0.001(4) 0.005(4)
C79 0.044(6) 0.037(6) 0.041(6) 0.001(5) 0.008(5) -0.003(5)
C80 0.039(6) 0.040(6) 0.057(7) -0.009(5) 0.007(5) -0.002(5)
C81 0.035(5) 0.027(5) 0.039(5) 0.000(4) 0.007(4) -0.001(4)
C82 0.039(6) 0.064(8) 0.058(7) -0.014(6) 0.014(5) 0.009(6)
C83 0.028(6) 0.057(7) 0.083(9) -0.002(7) 0.018(6) 0.004(6)
C84 0.032(6) 0.057(7) 0.059(7) -0.004(6) 0.004(5) -0.011(5)
C85 0.032(5) 0.031(5) 0.044(6) 0.003(4) 0.003(4) 0.004(4)
C86 0.044(7) 0.045(6) 0.048(6) -0.004(5) 0.008(5) 0.009(5)
Zn2 0.0303(6) 0.0573(8) 0.0629(8) 0.0068(7) 0.0169(5) -0.0001(6)
O21 0.063(5) 0.072(6) 0.066(6) -0.029(5) 0.016(4) -0.002(5)
O20 0.046(5) 0.072(6) 0.054(5) -0.013(4) 0.014(4) -0.011(4)
O23 0.056(5) 0.060(5) 0.063(5) -0.010(4) 0.027(4) -0.008(4)
O22 0.073(6) 0.073(7) 0.075(6) -0.025(5) 0.016(5) -0.022(5)
O19 0.036(4) 0.076(6) 0.068(5) 0.028(5) 0.009(4) 0.010(4)
O18 0.059(5) 0.076(6) 0.069(6) 0.037(5) 0.011(5) 0.001(5)
N6 0.032(4) 0.034(4) 0.038(4) 0.009(4) 0.011(3) -0.002(4)
N5 0.033(4) 0.028(4) 0.039(4) 0.007(4) 0.011(3) 0.001(4)
C32 0.037(6) 0.054(7) 0.062(7) 0.007(6) 0.014(5) -0.002(5)
C33 0.044(6) 0.037(6) 0.042(6) 0.010(5) 0.013(5) 0.003(5)
C34 0.045(6) 0.058(7) 0.048(6) 0.003(5) 0.020(5) 0.008(5)
C35 0.033(6) 0.081(10) 0.061(7) 0.012(7) 0.023(5) -0.001(6)
C36 0.042(6) 0.048(7) 0.053(7) 0.009(5) 0.008(5) -0.011(5)
C37 0.035(5) 0.039(6) 0.051(6) 0.001(5) 0.009(5) -0.006(5)
C38 0.050(7) 0.043(6) 0.048(6) 0.004(5) 0.014(5) -0.001(5)
C31 0.048(7) 0.046(6) 0.040(6) 0.007(5) 0.006(5) -0.002(5)
C30 0.035(5) 0.037(5) 0.036(5) -0.001(4) 0.007(4) -0.013(4)
C29 0.038(6) 0.041(6) 0.057(7) 0.004(5) 0.018(5) -0.011(5)
C27 0.031(6) 0.055(7) 0.066(8) 0.000(6) 0.008(5) 0.000(5)
C26 0.030(5) 0.033(5) 0.043(6) -0.002(4) 0.006(4) -0.003(4)
C25 0.061(8) 0.037(6) 0.045(6) -0.003(5) 0.021(5) -0.003(5)
Zn3 0.0309(6) 0.0522(7) 0.0611(8) 0.0027(7) 0.0199(5) 0.0048(6)
O28 0.037(4) 0.055(5) 0.078(6) 0.023(4) 0.019(4) 0.008(4)
O29 0.060(6) 0.084(7) 0.104(8) 0.059(6) 0.033(5) 0.015(5)
O30 0.041(5) 0.079(6) 0.062(5) 0.028(5) 0.016(4) 0.010(4)
O31 0.053(5) 0.070(6) 0.082(6) 0.034(5) 0.005(5) 0.001(5)
O24 0.092(7) 0.070(6) 0.067(6) -0.024(5) 0.002(5) 0.004(6)
O25 0.057(5) 0.059(5) 0.059(5) -0.009(4) 0.028(4) 0.001(4)
O26 0.061(6) 0.104(8) 0.082(7) -0.057(6) 0.011(5) 0.020(6)
O27 0.036(5) 0.060(5) 0.087(6) -0.030(5) 0.004(4) 0.000(4)
N9 0.031(4) 0.034(4) 0.035(4) 0.007(4) 0.010(3) 0.006(4)
N10 0.034(4) 0.021(4) 0.049(5) -0.005(4) 0.014(4) -0.001(4)
C62 0.045(7) 0.046(7) 0.049(6) 0.012(5) 0.007(5) -0.002(5)
C61 0.043(6) 0.022(5) 0.045(6) -0.004(4) 0.008(5) -0.002(4)
C60 0.045(6) 0.044(6) 0.053(7) 0.006(5) 0.005(5) 0.012(5)
C59 0.029(6) 0.057(9) 0.069(8) 0.003(6) 0.009(5) 0.001(5)
C58 0.035(6) 0.043(6) 0.068(7) 0.002(6) 0.017(5) 0.002(5)
C57 0.043(6) 0.035(5) 0.048(6) 0.006(5) 0.022(5) -0.002(5)
C56 0.040(6) 0.038(6) 0.066(7) 0.014(5) 0.021(5) 0.009(5)
C55 0.060(8) 0.039(6) 0.039(6) -0.004(5) 0.010(5) -0.001(5)
C54 0.046(6) 0.033(6) 0.046(6) 0.002(5) 0.007(5) -0.001(5)
C53 0.041(6) 0.048(7) 0.062(8) 0.002(6) 0.004(5) -0.011(5)
C52 0.031(5) 0.069(8) 0.076(8) 0.012(8) 0.013(5) 0.003(6)
C51 0.039(6) 0.058(7) 0.042(6) 0.004(5) 0.015(5) 0.013(5)
C50 0.040(6) 0.039(6) 0.030(5) 0.002(4) 0.011(4) 0.006(5)
C49 0.038(6) 0.053(7) 0.064(8) -0.021(6) 0.005(5) 0.006(5)
N4 0.090(9) 0.056(6) 0.051(6) -0.016(5) 0.013(6) -0.014(6)
N3 0.069(7) 0.057(6) 0.043(5) -0.009(5) 0.008(5) 0.013(6)
C17 0.039(6) 0.044(6) 0.041(6) 0.003(5) 0.007(4) 0.013(5)
C18 0.038(6) 0.063(8) 0.053(7) -0.008(6) 0.008(5) 0.008(6)
C19 0.066(9) 0.059(8) 0.070(8) -0.009(7) 0.024(7) 0.028(7)
C15 0.063(9) 0.077(10) 0.062(8) -0.017(7) 0.000(6) 0.010(7)
C16 0.046(7) 0.052(7) 0.066(8) -0.011(6) 0.015(6) 0.004(5)
C24 0.063(9) 0.116(14) 0.076(10) -0.038(10) 0.025(7) -0.024(9)
C20 0.052(6) 0.041(6) 0.034(5) 0.000(4) 0.010(5) -0.004(5)
C21 0.050(7) 0.069(9) 0.082(10) -0.029(7) 0.022(7) -0.001(6)
C22 0.063(8) 0.083(10) 0.081(9) -0.025(9) 0.019(7) -0.001(8)
C23 0.087(11) 0.147(18) 0.096(12) -0.064(13) 0.033(9) -0.066(12)
N8 0.077(7) 0.066(7) 0.047(6) -0.012(5) 0.005(5) -0.005(6)
N7 0.075(8) 0.048(6) 0.057(6) -0.009(5) 0.008(5) 0.015(6)
C43 0.053(7) 0.064(8) 0.059(8) -0.011(6) 0.017(6) 0.006(6)
C42 0.035(6) 0.057(7) 0.055(7) 0.003(6) 0.003(5) 0.001(5)
C41 0.045(6) 0.031(5) 0.030(5) 0.006(4) 0.004(4) 0.003(4)
C40 0.036(6) 0.058(8) 0.060(7) -0.001(6) 0.001(5) -0.003(5)
C39 0.045(7) 0.055(8) 0.068(8) -0.013(6) 0.001(6) -0.008(6)
C44 0.051(6) 0.038(6) 0.036(6) 0.002(4) 0.009(5) -0.001(5)
C48 0.057(7) 0.077(9) 0.053(7) -0.016(7) 0.018(6) -0.014(7)
C47 0.077(9) 0.062(8) 0.067(8) -0.018(7) 0.011(7) -0.034(8)
C46 0.074(9) 0.078(10) 0.074(9) -0.029(8) 0.033(8) -0.009(8)
C45 0.045(7) 0.073(9) 0.060(8) -0.014(6) 0.015(6) -0.007(6)
N15 0.069(7) 0.050(6) 0.053(6) 0.011(5) 0.001(5) -0.009(5)
N16 0.082(8) 0.053(7) 0.044(6) 0.011(5) 0.011(5) 0.000(6)
C94 0.069(9) 0.079(11) 0.056(7) 0.021(7) 0.017(6) -0.013(8)
C93 0.047(7) 0.071(9) 0.075(9) 0.022(7) 0.014(6) 0.011(6)
C92 0.047(6) 0.035(6) 0.037(6) -0.003(4) 0.000(5) 0.002(5)
C96 0.053(7) 0.073(9) 0.060(8) 0.020(7) 0.010(6) 0.015(6)
C95 0.082(10) 0.064(9) 0.057(8) 0.023(7) 0.006(7) 0.031(8)
C89 0.040(6) 0.040(6) 0.037(6) 0.000(5) 0.000(4) 0.000(5)
C88 0.045(7) 0.045(7) 0.073(9) 0.014(6) 0.006(6) -0.002(5)
C87 0.066(9) 0.061(8) 0.052(7) 0.015(6) -0.011(6) 0.005(7)
C91 0.064(8) 0.068(9) 0.050(7) 0.002(6) 0.018(6) -0.016(7)
C90 0.051(7) 0.053(7) 0.055(7) 0.002(6) 0.013(6) -0.004(6)
N11 0.072(7) 0.046(6) 0.060(6) -0.012(5) 0.019(5) -0.009(5)
N12 0.079(8) 0.056(7) 0.039(5) -0.005(5) -0.002(5) 0.021(6)
C65 0.041(6) 0.041(6) 0.038(5) 0.001(5) 0.001(4) 0.002(5)
C66 0.043(6) 0.056(7) 0.049(6) -0.006(5) 0.005(5) -0.003(5)
C67 0.043(6) 0.065(8) 0.053(7) -0.012(6) 0.007(5) 0.010(6)
C63 0.045(7) 0.072(9) 0.068(8) -0.022(7) 0.003(6) -0.004(7)
C64 0.045(7) 0.055(7) 0.070(8) -0.016(6) 0.006(6) -0.001(6)
C68 0.039(6) 0.036(6) 0.042(6) 0.004(4) -0.001(5) 0.001(4)
C72 0.054(7) 0.062(8) 0.051(7) -0.008(6) 0.004(6) 0.000(6)
C71 0.068(9) 0.054(8) 0.062(8) -0.012(6) -0.011(7) -0.002(7)
C70 0.071(9) 0.082(10) 0.048(7) -0.006(7) 0.014(6) 0.009(8)
C69 0.052(7) 0.073(9) 0.043(7) 0.004(6) 0.003(5) -0.003(6)
O46 0.079(7) 0.084(7) 0.082(7) -0.047(6) 0.011(5) -0.007(6)
O49 0.084(8) 0.109(10) 0.126(10) -0.044(8) 0.032(7) -0.013(7)
O53 0.061(5) 0.063(6) 0.071(6) 0.000(4) -0.001(4) -0.004(4)
O43 0.099(8) 0.079(7) 0.076(7) 0.026(5) 0.013(6) 0.009(6)
O50 0.080(7) 0.081(7) 0.081(7) 0.027(6) 0.010(5) 0.009(6)
O9 0.095(7) 0.110(9) 0.085(7) -0.046(7) 0.050(6) -0.037(7)
O12 0.151(13) 0.164(15) 0.135(13) -0.049(11) 0.066(11) -0.052(12)
O57 0.079(7) 0.096(8) 0.077(6) 0.040(6) 0.019(5) 0.005(6)
O52 0.085(7) 0.089(8) 0.101(8) 0.011(6) 0.034(6) 0.019(6)
O44 0.046(5) 0.071(6) 0.095(7) 0.015(5) 0.012(4) 0.005(4)
O45 0.201(16) 0.094(10) 0.145(13) -0.013(9) 0.052(12) 0.049(11)
O56 0.074(7) 0.161(13) 0.095(8) 0.003(8) 0.030(6) -0.002(8)
O10 0.099(8) 0.149(12) 0.081(8) 0.021(8) 0.025(6) -0.002(8)
O54 0.162(13) 0.149(13) 0.171(14) -0.019(11) 0.124(12) -0.035(11)
O40 0.106(10) 0.101(10) 0.231(19) -0.019(11) 0.048(11) -0.010(9)

loop_
_atom_type_symbol
_atom_type_description
_atom_type_scat_dispersion_real
_atom_type_scat_dispersion_imag
_atom_type_scat_source
C C 0.0033 0.0016 'International Tables Vol C Tables 4.2.6.8 and 6.1.1.4'
N N 0.0061 0.0033 'International Tables Vol C Tables 4.2.6.8 and 6.1.1.4'
O O 0.0106 0.0060 'International Tables Vol C Tables 4.2.6.8 and 6.1.1.4'
Zn Zn 0.2839 1.4301 'International Tables Vol C Tables 4.2.6.8 and 6.1.1.4'
H H 0.0000 0.0000 'International Tables Vol C Tables 4.2.6.8 and 6.1.1.4'

loop_
_geom_angle_atom_site_label_1
_geom_angle_atom_site_label_2
_geom_angle_atom_site_label_3
_geom_angle
C29 C28 C27 121.1(10)
C29 C28 H28 119.4
C27 C28 H28 119.4
C25 O16 Zn2 114.5(7)
N13 C74 C75 121.6(10)
N13 C74 C73 113.6(9)
C75 C74 C73 124.8(10)
C86 O39 Zn4 115.2(7)
C79 O32 Zn4 113.3(7)
N2 Zn1 N1 175.3(4)
N2 Zn1 O4 106.4(3)
N1 Zn1 O4 77.3(3)
N2 Zn1 O5 77.1(3)
N1 Zn1 O5 105.6(3)
O4 Zn1 O5 95.7(3)
N2 Zn1 O8 75.5(3)
N1 Zn1 O8 101.8(3)
O4 Zn1 O8 91.9(3)
O5 Zn1 O8 152.5(3)
N2 Zn1 O1 101.5(3)
N1 Zn1 O1 74.8(3)
O4 Zn1 O1 152.1(3)
O5 Zn1 O1 92.0(3)
O8 Zn1 O1 93.4(3)
C1 O1 Zn1 113.3(7)
C7 O4 Zn1 115.6(7)
C8 O5 Zn1 113.6(7)
C14 O8 Zn1 114.7(7)
C13 N2 C9 120.5(9)
C13 N2 Zn1 120.7(7)
C9 N2 Zn1 118.6(7)
C2 N1 C6 121.5(9)
C2 N1 Zn1 120.8(7)
C6 N1 Zn1 117.7(7)
O7 C14 O8 125.3(11)
O7 C14 C13 118.7(11)
O8 C14 C13 116.0(11)
N2 C13 C12 121.7(10)
N2 C13 C14 113.0(10)
C12 C13 C14 125.3(10)
C13 C12 C11 118.0(11)
C13 C12 H12 121.0
C11 C12 H12 121.0
C10 C11 C12 120.2(10)
C10 C11 H11 119.9
C12 C11 H11 119.9
C9 C10 C11 118.6(10)
C9 C10 H10 120.7
C11 C10 H10 120.7
N2 C9 C10 121.0(10)
N2 C9 C8 112.6(9)
C10 C9 C8 126.3(10)
O6 C8 O5 125.6(11)
O6 C8 C9 116.8(11)
O5 C8 C9 117.6(10)
O3 C7 O4 128.0(10)
O3 C7 C6 115.2(9)
O4 C7 C6 116.7(9)
N1 C6 C5 118.5(10)
N1 C6 C7 112.3(8)
C5 C6 C7 129.2(9)
C6 C5 C4 120.7(10)
C6 C5 H5 119.7
C4 C5 H5 119.7
C3 C4 C5 120.0(10)
C3 C4 H4 120.0
C5 C4 H4 120.0
C4 C3 C2 119.3(10)
C4 C3 H3 120.4
C2 C3 H3 120.4
N1 C2 C3 120.0(10)
N1 C2 C1 113.2(9)
C3 C2 C1 126.7(10)
O2 C1 O1 124.8(11)
O2 C1 C2 117.5(11)
O1 C1 C2 117.7(10)
N14 Zn4 N13 178.5(4)
N14 Zn4 O35 104.7(3)
N13 Zn4 O35 76.8(3)
N14 Zn4 O36 76.7(3)
N13 Zn4 O36 103.3(3)
O35 Zn4 O36 96.3(4)
N14 Zn4 O39 76.2(3)
N13 Zn4 O39 103.8(3)
O35 Zn4 O39 91.2(4)
O36 Zn4 O39 152.8(3)
N14 Zn4 O32 103.6(3)
N13 Zn4 O32 74.9(3)
O35 Zn4 O32 151.7(3)
O36 Zn4 O32 91.6(3)
O39 Zn4 O32 94.1(3)
C73 O35 Zn4 116.1(7)
C80 O36 Zn4 115.3(7)
C74 N13 C78 121.3(9)
C74 N13 Zn4 118.2(7)
C78 N13 Zn4 120.5(7)
C81 N14 C85 121.9(8)
C81 N14 Zn4 118.5(7)
C85 N14 Zn4 119.6(7)
O34 C73 O35 128.0(11)
O34 C73 C74 116.8(10)
O35 C73 C74 115.3(10)
C76 C75 C74 118.7(10)
C76 C75 H75 120.7
C74 C75 H75 120.7
C75 C76 C77 120.4(10)
C75 C76 H76 119.8
C77 C76 H76 119.8
C76 C77 C78 117.7(10)
C76 C77 H77 121.2
C78 C77 H77 121.2
N13 C78 C77 120.2(10)
N13 C78 C79 114.4(9)
C77 C78 C79 125.4(10)
O32 C79 O33 126.7(10)
O32 C79 C78 116.6(9)
O33 C79 C78 116.8(10)
O37 C80 O36 127.3(11)
O37 C80 C81 117.6(10)
O36 C80 C81 115.1(10)
N14 C81 C82 120.1(9)
N14 C81 C80 114.4(9)
C82 C81 C80 125.4(10)
C83 C82 C81 117.2(10)
C83 C82 H82 121.4
C81 C82 H82 121.4
C84 C83 C82 121.5(10)
C84 C83 H83 119.2
C82 C83 H83 119.2
C85 C84 C83 118.2(11)
C85 C84 H84 120.9
C83 C84 H84 120.9
N14 C85 C84 120.9(10)
N14 C85 C86 114.3(9)
C84 C85 C86 124.6(10)
O38 C86 O39 126.7(11)
O38 C86 C85 118.6(10)
O39 C86 C85 114.6(10)
N6 Zn2 N5 173.0(4)
N6 Zn2 O19 109.0(3)
N5 Zn2 O19 77.7(3)
N6 Zn2 O20 76.8(3)
N5 Zn2 O20 105.1(3)
O19 Zn2 O20 92.9(4)
N6 Zn2 O23 76.5(3)
N5 Zn2 O23 101.6(3)
O19 Zn2 O23 95.1(3)
O20 Zn2 O23 153.3(3)
N6 Zn2 O16 99.0(3)
N5 Zn2 O16 74.2(3)
O19 Zn2 O16 151.9(3)
O20 Zn2 O16 94.0(3)
O23 Zn2 O16 90.9(3)
C32 O20 Zn2 114.2(8)
C38 O23 Zn2 113.4(7)
C31 O19 Zn2 115.4(7)
C37 N6 C33 121.5(9)
C37 N6 Zn2 119.9(7)
C33 N6 Zn2 118.5(7)
C30 N5 C26 122.3(9)
C30 N5 Zn2 116.6(7)
C26 N5 Zn2 121.0(7)
O21 C32 O20 125.9(11)
O21 C32 C33 117.9(10)
O20 C32 C33 116.1(11)
N6 C33 C34 119.8(10)
N6 C33 C32 114.3(9)
C34 C33 C32 125.9(10)
C35 C34 C33 119.4(11)
C35 C34 H34 120.3
C33 C34 H34 120.3
C36 C35 C34 119.5(10)
C36 C35 H35 120.2
C34 C35 H35 120.2
C35 C36 C37 118.8(11)
C35 C36 H36 120.6
C37 C36 H36 120.6
N6 C37 C36 120.9(11)
N6 C37 C38 113.3(9)
C36 C37 C38 125.8(10)
O23 C38 O22 125.4(11)
O23 C38 C37 116.8(10)
O22 C38 C37 117.7(10)
O18 C31 O19 125.6(11)
O18 C31 C30 119.2(10)
O19 C31 C30 115.1(9)
N5 C30 C29 120.5(10)
N5 C30 C31 115.0(9)
C29 C30 C31 124.4(9)
C28 C29 C30 118.1(10)
C28 C29 H29 120.9
C30 C29 H29 120.9
C28 C27 C26 116.9(11)
C28 C27 H27 121.6
C26 C27 H27 121.6
N5 C26 C27 121.0(10)
N5 C26 C25 113.8(9)
C27 C26 C25 125.2(10)
O16 C25 O17 127.5(11)
O16 C25 C26 116.3(10)
O17 C25 C26 116.1(10)
N9 Zn3 N10 173.1(4)
N9 Zn3 O28 106.4(3)
N10 Zn3 O28 78.3(3)
N9 Zn3 O27 77.9(3)
N10 Zn3 O27 106.9(3)
O28 Zn3 O27 96.1(4)
N9 Zn3 O30 100.6(3)
N10 Zn3 O30 74.5(3)
O28 Zn3 O30 152.8(3)
O27 Zn3 O30 92.9(4)
N9 Zn3 O25 74.5(3)
N10 Zn3 O25 100.7(3)
O28 Zn3 O25 90.6(3)
O27 Zn3 O25 152.4(3)
O30 Zn3 O25 93.2(4)
C56 O28 Zn3 114.5(7)
C62 O30 Zn3 114.6(7)
C55 O25 Zn3 112.8(7)
C49 O27 Zn3 114.9(7)
C54 N9 C50 120.3(9)
C54 N9 Zn3 121.8(7)
C50 N9 Zn3 117.8(7)
C61 N10 C57 122.4(9)
C61 N10 Zn3 120.9(7)
C57 N10 Zn3 116.6(7)
O30 C62 O31 124.9(11)
O30 C62 C61 116.0(10)
O31 C62 C61 119.1(10)
N10 C61 C60 120.1(10)
N10 C61 C62 113.7(9)
C60 C61 C62 126.1(10)
C59 C60 C61 120.1(10)
C59 C60 H60 120.0
C61 C60 H60 120.0
C60 C59 C58 118.3(10)
C60 C59 H59 120.8
C58 C59 H59 120.8
C57 C58 C59 120.0(11)
C57 C58 H58 120.0
C59 C58 H58 120.0
N10 C57 C58 119.0(10)
N10 C57 C56 113.1(9)
C58 C57 C56 127.9(10)
O29 C56 O28 126.4(11)
O29 C56 C57 116.1(10)
O28 C56 C57 117.2(9)
O25 C55 O24 125.3(11)
O25 C55 C54 118.2(10)
O24 C55 C54 116.5(11)
N9 C54 C53 120.1(10)
N9 C54 C55 112.5(10)
C53 C54 C55 127.4(11)
C54 C53 C52 121.5(12)
C54 C53 H53 119.3
C52 C53 H53 119.3
C53 C52 C51 118.7(10)
C53 C52 H52 120.7
C51 C52 H52 120.7
C50 C51 C52 117.7(10)
C50 C51 H51 121.2
C52 C51 H51 121.2
N9 C50 C51 121.7(10)
N9 C50 C49 112.2(9)
C51 C50 C49 126.0(10)
O27 C49 O26 126.3(11)
O27 C49 C50 117.1(10)
O26 C49 C50 116.6(10)
C23 N4 C22 120.2(13)
C23 N4 H4A 119.9
C22 N4 H4A 119.9
C19 N3 C15 122.0(11)
C19 N3 H3A 119.0
C15 N3 H3A 119.0
C16 C17 C18 117.3(11)
C16 C17 C20 121.8(10)
C18 C17 C20 120.9(10)
C19 C18 C17 118.7(12)
C19 C18 H18 120.7
C17 C18 H18 120.7
N3 C19 C18 122.1(12)
N3 C19 H19 119.0
C18 C19 H19 119.0
N3 C15 C16 119.3(13)
N3 C15 H15 120.3
C16 C15 H15 120.3
C17 C16 C15 120.5(12)
C17 C16 H16 119.7
C15 C16 H16 119.7
C20 C24 C23 122.0(15)
C20 C24 H24 119.0
C23 C24 H24 119.0
C24 C20 C21 116.4(12)
C24 C20 C17 123.6(11)
C21 C20 C17 120.0(10)
C22 C21 C20 121.3(13)
C22 C21 H21 119.4
C20 C21 H21 119.4
N4 C22 C21 119.7(13)
N4 C22 H22 120.1
C21 C22 H22 120.1
N4 C23 C24 120.2(14)
N4 C23 H23 119.9
C24 C23 H23 119.9
C47 N8 C46 120.3(12)
C47 N8 H8 119.8
C46 N8 H8 119.8
C39 N7 C43 122.8(11)
C39 N7 H7 118.6
C43 N7 H7 118.6
N7 C43 C42 120.6(12)
N7 C43 H43 119.7
C42 C43 H43 119.7
C43 C42 C41 118.7(11)
C43 C42 H42 120.7
C41 C42 H42 120.7
C40 C41 C42 118.9(10)
C40 C41 C44 121.3(10)
C42 C41 C44 119.8(10)
C41 C40 C39 118.9(11)
C41 C40 H40 120.5
C39 C40 H40 120.5
N7 C39 C40 120.2(11)
N7 C39 H39 119.9
C40 C39 H39 119.9
C48 C44 C45 119.7(11)
C48 C44 C41 121.9(10)
C45 C44 C41 118.4(10)
C44 C48 C47 119.0(12)
C44 C48 H48 120.5
C47 C48 H48 120.5
N8 C47 C48 121.5(12)
N8 C47 H47 119.2
C48 C47 H47 119.2
N8 C46 C45 121.4(13)
N8 C46 H46 119.3
C45 C46 H46 119.3
C46 C45 C44 118.0(12)
C46 C45 H45 121.0
C44 C45 H45 121.0
C87 N15 C91 122.2(11)
C87 N15 H15A 118.9
C91 N15 H15A 118.9
C94 N16 C95 123.3(11)
C94 N16 H16A 118.3
C95 N16 H16A 118.3
N16 C94 C93 120.1(13)
N16 C94 H94 120.0
C93 C94 H94 120.0
C92 C93 C94 120.2(12)
C92 C93 H93 119.9
C94 C93 H93 119.9
C93 C92 C96 117.6(11)
C93 C92 C89 121.5(10)
C96 C92 C89 120.9(11)
C92 C96 C95 118.4(12)
C92 C96 H96 120.8
C95 C96 H96 120.8
N16 C95 C96 120.3(12)
N16 C95 H95 119.8
C96 C95 H95 119.8
C90 C89 C88 118.1(11)
C90 C89 C92 121.6(10)
C88 C89 C92 120.3(10)
C87 C88 C89 118.0(12)
C87 C88 H88 121.0
C89 C88 H88 121.0
N15 C87 C88 121.4(12)
N15 C87 H87 119.3
C88 C87 H87 119.3
N15 C91 C90 119.2(12)
N15 C91 H91 120.4
C90 C91 H91 120.4
C89 C90 C91 120.9(12)
C89 C90 H90 119.5
C91 C90 H90 119.5
C63 N11 C67 120.5(11)
C63 N11 H11A 119.7
C67 N11 H11A 119.7
C70 N12 C71 122.9(11)
C70 N12 H12A 118.6
C71 N12 H12A 118.6
C66 C65 C64 119.8(11)
C66 C65 C68 122.4(10)
C64 C65 C68 117.8(10)
C67 C66 C65 120.4(11)
C67 C66 H66 119.8
C65 C66 H66 119.8
C66 C67 N11 120.2(11)
C66 C67 H67 119.9
N11 C67 H67 119.9
N11 C63 C64 121.8(11)
N11 C63 H63 119.1
C64 C63 H63 119.1
C65 C64 C63 117.2(11)
C65 C64 H64 121.4
C63 C64 H64 121.4
C69 C68 C72 116.7(11)
C69 C68 C65 122.1(10)
C72 C68 C65 121.2(10)
C71 C72 C68 121.0(12)
C71 C72 H72 119.5
C68 C72 H72 119.5
N12 C71 C72 119.8(12)
N12 C71 H71 120.1
C72 C71 H71 120.1
N12 C70 C69 120.3(13)
N12 C70 H70 119.8
C69 C70 H70 119.8
C68 C69 C70 119.1(12)
C68 C69 H69 120.5
C70 C69 H69 120.5

loop_
_geom_bond_atom_site_label_1
_geom_bond_atom_site_label_2
_geom_bond_distance
C28 C29 1.378(16)
C28 C27 1.388(16)
C28 H28 0.9300
O17 C25 1.256(14)
O16 C25 1.232(14)
O16 Zn2 2.276(8)
C74 N13 1.308(14)
C74 C75 1.381(15)
C74 C73 1.536(15)
O39 C86 1.268(14)
O39 Zn4 2.212(8)
O32 C79 1.251(13)
O32 Zn4 2.288(8)
Zn1 N2 2.018(8)
Zn1 N1 2.026(8)
Zn1 O4 2.157(8)
Zn1 O5 2.179(8)
Zn1 O8 2.215(8)
Zn1 O1 2.267(8)
O2 C1 1.245(14)
O1 C1 1.248(14)
O4 C7 1.246(12)
O3 C7 1.241(13)
O5 C8 1.267(14)
O6 C8 1.253(14)
O7 C14 1.237(15)
O8 C14 1.261(15)
N2 C13 1.324(13)
N2 C9 1.355(13)
N1 C2 1.336(13)
N1 C6 1.372(12)
C14 C13 1.524(16)
C13 C12 1.384(16)
C12 C11 1.390(17)
C12 H12 0.9300
C11 C10 1.382(16)
C11 H11 0.9300
C10 C9 1.373(14)
C10 H10 0.9300
C9 C8 1.501(15)
C7 C6 1.528(15)
C6 C5 1.374(14)
C5 C4 1.376(16)
C5 H5 0.9300
C4 C3 1.354(16)
C4 H4 0.9300
C3 C2 1.399(15)
C3 H3 0.9300
C2 C1 1.503(16)
Zn4 N14 2.008(8)
Zn4 N13 2.025(8)
Zn4 O35 2.141(8)
Zn4 O36 2.173(8)
O35 C73 1.234(13)
O34 C73 1.229(14)
O33 C79 1.264(13)
O38 C86 1.238(14)
O36 C80 1.257(13)
O37 C80 1.232(14)
N13 C78 1.333(13)
N14 C81 1.332(13)
N14 C85 1.341(13)
C75 C76 1.367(16)
C75 H75 0.9300
C76 C77 1.372(17)
C76 H76 0.9300
C77 C78 1.414(15)
C77 H77 0.9300
C78 C79 1.518(15)
C80 C81 1.511(14)
C81 C82 1.413(14)
C82 C83 1.386(18)
C82 H82 0.9300
C83 C84 1.378(18)
C83 H83 0.9300
C84 C85 1.374(15)
C84 H84 0.9300
C85 C86 1.526(15)
Zn2 N6 2.007(8)
Zn2 N5 2.024(8)
Zn2 O19 2.144(8)
Zn2 O20 2.199(8)
Zn2 O23 2.216(8)
O21 C32 1.244(15)
O20 C32 1.257(13)
O23 C38 1.256(14)
O22 C38 1.261(15)
O19 C31 1.246(14)
O18 C31 1.229(14)
N6 C37 1.325(14)
N6 C33 1.340(14)
N5 C30 1.318(13)
N5 C26 1.327(13)
C32 C33 1.510(16)
C33 C34 1.378(15)
C34 C35 1.377(18)
C34 H34 0.9300
C35 C36 1.375(18)
C35 H35 0.9300
C36 C37 1.376(15)
C36 H36 0.9300
C37 C38 1.526(16)
C31 C30 1.529(15)
C30 C29 1.388(14)
C29 H29 0.9300
C27 C26 1.397(14)
C27 H27 0.9300
C26 C25 1.517(15)
Zn3 N9 2.015(7)
Zn3 N10 2.020(8)
Zn3 O28 2.128(8)
Zn3 O27 2.142(9)
Zn3 O30 2.234(8)
Zn3 O25 2.281(9)
O28 C56 1.260(13)
O29 C56 1.244(14)
O30 C62 1.241(14)
O31 C62 1.245(14)
O24 C55 1.267(14)
O25 C55 1.236(14)
O26 C49 1.272(14)
O27 C49 1.238(14)
N9 C54 1.328(14)
N9 C50 1.345(13)
N10 C61 1.305(13)
N10 C57 1.362(13)
C62 C61 1.512(15)
C61 C60 1.387(15)
C60 C59 1.369(17)
C60 H60 0.9300
C59 C58 1.399(17)
C59 H59 0.9300
C58 C57 1.368(15)
C58 H58 0.9300
C57 C56 1.504(16)
C55 C54 1.512(16)
C54 C53 1.351(16)
C53 C52 1.351(18)
C53 H53 0.9300
C52 C51 1.404(18)
C52 H52 0.9300
C51 C50 1.360(14)
C51 H51 0.9300
C50 C49 1.539(16)
N4 C23 1.34(2)
N4 C22 1.341(18)
N4 H4A 0.8600
N3 C19 1.304(17)
N3 C15 1.329(17)
N3 H3A 0.8600
C17 C16 1.381(16)
C17 C18 1.410(15)
C17 C20 1.492(15)
C18 C19 1.363(18)
C18 H18 0.9300
C19 H19 0.9300
C15 C16 1.383(18)
C15 H15 0.9300
C16 H16 0.9300
C24 C20 1.342(18)
C24 C23 1.36(2)
C24 H24 0.9300
C20 C21 1.397(16)
C21 C22 1.36(2)
C21 H21 0.9300
C22 H22 0.9300
C23 H23 0.9300
N8 C47 1.309(17)
N8 C46 1.338(18)
N8 H8 0.8600
N7 C39 1.287(16)
N7 C43 1.342(17)
N7 H7 0.8600
C43 C42 1.350(17)
C43 H43 0.9300
C42 C41 1.407(15)
C42 H42 0.9300
C41 C40 1.371(15)
C41 C44 1.505(15)
C40 C39 1.397(18)
C40 H40 0.9300
C39 H39 0.9300
C44 C48 1.361(17)
C44 C45 1.386(16)
C48 C47 1.368(19)
C48 H48 0.9300
C47 H47 0.9300
C46 C45 1.366(19)
C46 H46 0.9300
C45 H45 0.9300
N15 C87 1.322(18)
N15 C91 1.326(17)
N15 H15A 0.8600
N16 C94 1.288(17)
N16 C95 1.305(17)
N16 H16A 0.8600
C94 C93 1.400(18)
C94 H94 0.9300
C93 C92 1.373(17)
C93 H93 0.9300
C92 C96 1.404(16)
C92 C89 1.473(15)
C96 C95 1.408(19)
C96 H96 0.9300
C95 H95 0.9300
C89 C90 1.374(16)
C89 C88 1.410(16)
C88 C87 1.404(18)
C88 H88 0.9300
C87 H87 0.9300
C91 C90 1.404(18)
C91 H91 0.9300
C90 H90 0.9300
N11 C63 1.299(16)
N11 C67 1.357(15)
N11 H11A 0.8600
N12 C70 1.302(17)
N12 C71 1.317(18)
N12 H12A 0.8600
C65 C66 1.356(15)
C65 C64 1.383(16)
C65 C68 1.505(15)
C66 C67 1.348(17)
C66 H66 0.9300
C67 H67 0.9300
C63 C64 1.396(17)
C63 H63 0.9300
C64 H64 0.9300
C68 C69 1.386(16)
C68 C72 1.404(16)
C72 C71 1.358(18)
C72 H72 0.9300
C71 H71 0.9300
C70 C69 1.403(19)
C70 H70 0.9300
C69 H69 0.9300

loop_
_geom_torsion_atom_site_label_1
_geom_torsion_atom_site_label_2
_geom_torsion_atom_site_label_3
_geom_torsion_atom_site_label_4
_geom_torsion
Zn1 O8 C14 O7 -177.6(11)
Zn1 O8 C14 C13 0.9(13)
C9 N2 C13 C12 2.1(16)
Zn1 N2 C13 C12 176.7(9)
C9 N2 C13 C14 -179.3(10)
Zn1 N2 C13 C14 -4.7(13)
O7 C14 C13 N2 -179.2(11)
O8 C14 C13 N2 2.2(15)
O7 C14 C13 C12 -0.6(18)
O8 C14 C13 C12 -179.2(11)
N2 C13 C12 C11 -1.3(18)
C14 C13 C12 C11 -179.8(11)
C13 C12 C11 C10 1.9(19)
C12 C11 C10 C9 -3.2(19)
C13 N2 C9 C10 -3.5(16)
Zn1 N2 C9 C10 -178.2(8)
C13 N2 C9 C8 -179.8(10)
Zn1 N2 C9 C8 5.5(13)
C11 C10 C9 N2 4.0(17)
C11 C10 C9 C8 179.8(12)
Zn1 O5 C8 O6 -174.6(13)
Zn1 O5 C8 C9 7.9(15)
N2 C9 C8 O6 173.2(12)
C10 C9 C8 O6 -3(2)
N2 C9 C8 O5 -9.0(16)
C10 C9 C8 O5 174.9(11)
Zn1 O4 C7 O3 -177.2(10)
Zn1 O4 C7 C6 6.4(12)
C2 N1 C6 C5 -0.4(15)
Zn1 N1 C6 C5 -179.6(8)
C2 N1 C6 C7 178.7(9)
Zn1 N1 C6 C7 -0.5(11)
O3 C7 C6 N1 179.1(10)
O4 C7 C6 N1 -4.1(14)
O3 C7 C6 C5 -1.9(17)
O4 C7 C6 C5 174.9(11)
N1 C6 C5 C4 1.0(16)
C7 C6 C5 C4 -177.9(11)
C6 C5 C4 C3 -1.2(18)
C5 C4 C3 C2 0.8(18)
C6 N1 C2 C3 0.0(15)
Zn1 N1 C2 C3 179.2(8)
C6 N1 C2 C1 178.2(9)
Zn1 N1 C2 C1 -2.6(12)
C4 C3 C2 N1 -0.2(16)
C4 C3 C2 C1 -178.2(11)
Zn1 O1 C1 O2 -175.9(10)
Zn1 O1 C1 C2 5.0(12)
N1 C2 C1 O2 178.8(10)
C3 C2 C1 O2 -3.2(17)
N1 C2 C1 O1 -2.0(14)
C3 C2 C1 O1 176.0(11)
C75 C74 N13 C78 0.2(16)
C73 C74 N13 C78 -178.9(9)
C75 C74 N13 Zn4 179.8(9)
C73 C74 N13 Zn4 0.8(12)
Zn4 O35 C73 O34 178.0(11)
Zn4 O35 C73 C74 -1.4(14)
N13 C74 C73 O34 -179.0(11)
C75 C74 C73 O34 2.0(18)
N13 C74 C73 O35 0.5(15)
C75 C74 C73 O35 -178.6(11)
N13 C74 C75 C76 -2.1(17)
C73 C74 C75 C76 176.8(11)
C74 C75 C76 C77 3.0(18)
C75 C76 C77 C78 -2.0(17)
C74 N13 C78 C77 0.9(15)
Zn4 N13 C78 C77 -178.8(8)
C74 N13 C78 C79 -178.9(9)
Zn4 N13 C78 C79 1.5(12)
C76 C77 C78 N13 0.0(16)
C76 C77 C78 C79 179.8(10)
Zn4 O32 C79 O33 174.8(10)
Zn4 O32 C79 C78 -5.0(12)
N13 C78 C79 O32 2.8(14)
C77 C78 C79 O32 -177.0(11)
N13 C78 C79 O33 -177.0(10)
C77 C78 C79 O33 3.2(16)
Zn4 O36 C80 O37 178.3(11)
Zn4 O36 C80 C81 -0.7(13)
C85 N14 C81 C82 -2.9(15)
Zn4 N14 C81 C82 175.9(8)
C85 N14 C81 C80 -180.0(9)
Zn4 N14 C81 C80 -1.1(12)
O37 C80 C81 N14 -177.9(11)
O36 C80 C81 N14 1.2(14)
O37 C80 C81 C82 5.2(18)
O36 C80 C81 C82 -175.7(11)
N14 C81 C82 C83 1.3(17)
C80 C81 C82 C83 178.0(11)
C81 C82 C83 C84 0(2)
C82 C83 C84 C85 0(2)
C81 N14 C85 C84 3.3(16)
Zn4 N14 C85 C84 -175.5(8)
C81 N14 C85 C86 179.3(9)
Zn4 N14 C85 C86 0.5(12)
C83 C84 C85 N14 -2.0(17)
C83 C84 C85 C86 -177.6(11)
Zn4 O39 C86 O38 176.2(11)
Zn4 O39 C86 C85 -2.1(12)
N14 C85 C86 O38 -177.3(11)
C84 C85 C86 O38 -1.4(18)
N14 C85 C86 O39 1.2(14)
C84 C85 C86 O39 177.1(11)
Zn2 O20 C32 O21 176.0(10)
Zn2 O20 C32 C33 0.7(13)
C37 N6 C33 C34 -0.1(15)
Zn2 N6 C33 C34 -177.9(8)
C37 N6 C33 C32 -177.9(9)
Zn2 N6 C33 C32 4.4(11)
O21 C32 C33 N6 -178.9(10)
O20 C32 C33 N6 -3.2(14)
O21 C32 C33 C34 3.6(17)
O20 C32 C33 C34 179.2(11)
N6 C33 C34 C35 -0.3(16)
C32 C33 C34 C35 177.1(11)
C33 C34 C35 C36 -0.1(18)
C34 C35 C36 C37 0.9(18)
C33 N6 C37 C36 1.0(16)
Zn2 N6 C37 C36 178.8(8)
C33 N6 C37 C38 -177.9(9)
Zn2 N6 C37 C38 -0.1(12)
C35 C36 C37 N6 -1.4(17)
C35 C36 C37 C38 177.3(11)
Zn2 O23 C38 O22 -179.5(10)
Zn2 O23 C38 C37 -0.7(12)
N6 C37 C38 O23 0.6(15)
C36 C37 C38 O23 -178.2(11)
N6 C37 C38 O22 179.5(10)
C36 C37 C38 O22 0.6(18)
Zn2 O19 C31 O18 178.9(10)
Zn2 O19 C31 C30 -3.0(13)
C26 N5 C30 C29 -0.7(15)
Zn2 N5 C30 C29 -179.3(8)
C26 N5 C30 C31 -179.2(9)
Zn2 N5 C30 C31 2.3(11)
O18 C31 C30 N5 178.8(10)
O19 C31 C30 N5 0.6(14)
O18 C31 C30 C29 0.5(17)
O19 C31 C30 C29 -177.7(10)
C27 C28 C29 C30 -2.2(17)
N5 C30 C29 C28 1.7(16)
C31 C30 C29 C28 -180.0(10)
C29 C28 C27 C26 1.6(17)
C30 N5 C26 C27 0.1(15)
Zn2 N5 C26 C27 178.7(8)
C30 N5 C26 C25 -178.8(9)
Zn2 N5 C26 C25 -0.3(12)
C28 C27 C26 N5 -0.6(16)
C28 C27 C26 C25 178.3(10)
Zn2 O16 C25 O17 176.3(10)
Zn2 O16 C25 C26 -3.8(12)
N5 C26 C25 O16 3.0(14)
C27 C26 C25 O16 -176.0(11)
N5 C26 C25 O17 -177.1(9)
C27 C26 C25 O17 3.9(16)
Zn3 O30 C62 O31 -177.8(10)
Zn3 O30 C62 C61 2.6(14)
C57 N10 C61 C60 1.4(15)
Zn3 N10 C61 C60 176.8(8)
C57 N10 C61 C62 179.8(9)
Zn3 N10 C61 C62 -4.7(12)
O30 C62 C61 N10 1.0(15)
O31 C62 C61 N10 -178.6(11)
O30 C62 C61 C60 179.3(11)
O31 C62 C61 C60 -0.3(18)
N10 C61 C60 C59 -0.1(16)
C62 C61 C60 C59 -178.3(11)
C61 C60 C59 C58 0.0(18)
C60 C59 C58 C57 -1.1(18)
C61 N10 C57 C58 -2.5(16)
Zn3 N10 C57 C58 -178.1(8)
C61 N10 C57 C56 179.3(9)
Zn3 N10 C57 C56 3.7(12)
C59 C58 C57 N10 2.3(17)
C59 C58 C57 C56 -179.8(12)
Zn3 O28 C56 O29 179.7(12)
Zn3 O28 C56 C57 5.3(14)
N10 C57 C56 O29 179.0(11)
C58 C57 C56 O29 1.0(19)
N10 C57 C56 O28 -6.0(15)
C58 C57 C56 O28 176.0(12)
Zn3 O25 C55 O24 -176.6(10)
Zn3 O25 C55 C54 4.6(13)
C50 N9 C54 C53 -1.1(16)
Zn3 N9 C54 C53 179.5(8)
C50 N9 C54 C55 -178.3(9)
Zn3 N9 C54 C55 2.3(12)
O25 C55 C54 N9 -4.8(15)
O24 C55 C54 N9 176.3(10)
O25 C55 C54 C53 178.3(12)
O24 C55 C54 C53 -0.7(18)
N9 C54 C53 C52 0.2(18)
C55 C54 C53 C52 177.0(12)
C54 C53 C52 C51 0.7(19)
C53 C52 C51 C50 -0.6(18)
C54 N9 C50 C51 1.2(15)
Zn3 N9 C50 C51 -179.5(8)
C54 N9 C50 C49 179.2(10)
Zn3 N9 C50 C49 -1.5(12)
C52 C51 C50 N9 -0.3(16)
C52 C51 C50 C49 -178.0(11)
Zn3 O27 C49 O26 -179.7(12)
Zn3 O27 C49 C50 1.5(15)
N9 C50 C49 O27 -0.1(16)
C51 C50 C49 O27 177.8(12)
N9 C50 C49 O26 -179.0(12)
C51 C50 C49 O26 -1.1(19)
C16 C17 C18 C19 2.9(18)
C20 C17 C18 C19 -176.4(11)
C15 N3 C19 C18 2(2)
C17 C18 C19 N3 -3(2)
C19 N3 C15 C16 0(2)
C18 C17 C16 C15 -1.2(18)
C20 C17 C16 C15 178.2(11)
N3 C15 C16 C17 0(2)
C23 C24 C20 C21 1(3)
C23 C24 C20 C17 -179.5(16)
C16 C17 C20 C24 -177.6(14)
C18 C17 C20 C24 1.8(19)
C16 C17 C20 C21 1.7(17)
C18 C17 C20 C21 -179.0(12)
C24 C20 C21 C22 2(2)
C17 C20 C21 C22 -177.3(13)
C23 N4 C22 C21 -1(3)
C20 C21 C22 N4 -2(2)
C22 N4 C23 C24 4(3)
C20 C24 C23 N4 -4(3)
C39 N7 C43 C42 1(2)
N7 C43 C42 C41 0.8(19)
C43 C42 C41 C40 -1.5(17)
C43 C42 C41 C44 178.2(11)
C42 C41 C40 C39 0.8(17)
C44 C41 C40 C39 -178.9(11)
C43 N7 C39 C40 -2(2)
C41 C40 C39 N7 0.7(19)
C40 C41 C44 C48 -169.3(12)
C42 C41 C44 C48 11.0(16)
C40 C41 C44 C45 12.6(16)
C42 C41 C44 C45 -167.0(11)
C45 C44 C48 C47 -1(2)
C41 C44 C48 C47 -178.9(12)
C46 N8 C47 C48 4(2)
C44 C48 C47 N8 -2(2)
C47 N8 C46 C45 -2(2)
N8 C46 C45 C44 -1(2)
C48 C44 C45 C46 2(2)
C41 C44 C45 C46 -179.6(12)
C95 N16 C94 C93 -2(2)
N16 C94 C93 C92 1(2)
C94 C93 C92 C96 -1(2)
C94 C93 C92 C89 177.3(12)
C93 C92 C96 C95 2.6(19)
C89 C92 C96 C95 -175.9(12)
C94 N16 C95 C96 3(2)
C92 C96 C95 N16 -4(2)
C93 C92 C89 C90 175.1(12)
C96 C92 C89 C90 -6.5(17)
C93 C92 C89 C88 -6.7(17)
C96 C92 C89 C88 171.7(12)
C90 C89 C88 C87 -1.6(18)
C92 C89 C88 C87 -179.9(11)
C91 N15 C87 C88 4(2)
C89 C88 C87 N15 0(2)
C87 N15 C91 C90 -4(2)
C88 C89 C90 C91 0.7(18)
C92 C89 C90 C91 178.9(11)
N15 C91 C90 C89 2(2)
C64 C65 C66 C67 0.4(18)
C68 C65 C66 C67 179.3(11)
C65 C66 C67 N11 0(2)
C63 N11 C67 C66 0(2)
C67 N11 C63 C64 -1(2)
C66 C65 C64 C63 -1.4(18)
C68 C65 C64 C63 179.7(11)
N11 C63 C64 C65 2(2)
C66 C65 C68 C69 -164.6(11)
C64 C65 C68 C69 14.3(16)
C66 C65 C68 C72 15.1(17)
C64 C65 C68 C72 -166.0(11)
C69 C68 C72 C71 -2.3(18)
C65 C68 C72 C71 178.0(11)
C70 N12 C71 C72 0(2)
C68 C72 C71 N12 0(2)
C71 N12 C70 C69 3(2)
C72 C68 C69 C70 4.7(17)
C65 C68 C69 C70 -175.6(11)
N12 C70 C69 C68 -5(2)
